data_7704360
loop_
_publ_author_name
'Wiedmaier, Nicholas R.'
'Speth, Hansj\"org'
'Leistikow, Georg'
'Eichele, Klaus'
'Schubert, Hartmut'
'Mayer, Hermann A.'
'Wesemann, Lars'

_publ_section_title
;
 Conformation controlled stepwise hydride shuffling from the metal to the
 ligand backbone.
;
_journal_issue 21
_journal_name_full 'Dalton transactions (Cambridge, England : 2003)'
_journal_page_first 7218
_journal_page_last 7227
_journal_paper_doi 10.1039/d0dt01431a
_journal_volume 49
_journal_year 2020
_chemical_formula_sum 'C33 H56 O2.5 P2 Ru'
_chemical_formula_weight 655.78
_space_group_crystal_system monoclinic
_space_group_IT_number 14
_space_group_name_Hall '-P 2ybc'
_space_group_name_H-M_alt 'P 1 21/c 1'
_atom_sites_solution_hydrogens mixed
_audit_creation_method SHELXL-2014
_audit_update_record
;
2020-02-07 deposited with the CCDC.	2020-05-11 downloaded from the CCDC.
;
_cell_angle_alpha 90
_cell_angle_beta 98.329(3)
_cell_angle_gamma 90
_cell_formula_units_Z 4
_cell_length_a 10.5466(8)
_cell_length_b 11.6310(8)
_cell_length_c 27.2772(19)
_cell_measurement_reflns_used 9853
_cell_measurement_temperature 100(2)
_cell_measurement_theta_max 27.88
_cell_measurement_theta_min 3.82
_cell_volume 3310.7(4)
_computing_cell_refinement 'Bruker SAINT'
_computing_data_collection 'Bruker APEX2'
_computing_data_reduction 'Bruker SAINT'
_computing_molecular_graphics 'Bruker SHELXTL'
_computing_publication_material 'Bruker SHELXTL'
_computing_structure_refinement 'SHELXL-2014 (Sheldrick 2014)'
_computing_structure_solution 'SHELXS-97 (Sheldrick 2008)'
_diffrn_ambient_temperature 100(2)
_diffrn_detector_area_resol_mean 8.333
_diffrn_measured_fraction_theta_full 0.991
_diffrn_measured_fraction_theta_max 0.987
_diffrn_measurement_device_type 'Bruker APEX-II CCD'
_diffrn_measurement_method '\f and \w scans'
_diffrn_radiation_type MoK\a
_diffrn_radiation_wavelength 0.71073
_diffrn_reflns_av_R_equivalents 0.0175
_diffrn_reflns_av_unetI/netI 0.0213
_diffrn_reflns_Laue_measured_fraction_full 0.991
_diffrn_reflns_Laue_measured_fraction_max 0.987
_diffrn_reflns_limit_h_max 9
_diffrn_reflns_limit_h_min -13
_diffrn_reflns_limit_k_max 14
_diffrn_reflns_limit_k_min -15
_diffrn_reflns_limit_l_max 35
_diffrn_reflns_limit_l_min -35
_diffrn_reflns_number 21639
_diffrn_reflns_point_group_measured_fraction_full 0.991
_diffrn_reflns_point_group_measured_fraction_max 0.987
_diffrn_reflns_theta_full 25.242
_diffrn_reflns_theta_max 27.889
_diffrn_reflns_theta_min 3.164
_diffrn_source 'sealed tube'
_exptl_absorpt_coefficient_mu 0.599
_exptl_absorpt_correction_T_max 0.7456
_exptl_absorpt_correction_T_min 0.7044
_exptl_absorpt_correction_type multi-scan
_exptl_absorpt_process_details 'SADABS V2008/1 (Bruker AXS)'
_exptl_crystal_colour yellow
_exptl_crystal_density_diffrn 1.316
_exptl_crystal_description prism
_exptl_crystal_F_000 1392
_exptl_crystal_size_max 0.20
_exptl_crystal_size_mid 0.19
_exptl_crystal_size_min 0.17
_refine_diff_density_max 0.634
_refine_diff_density_min -0.957
_refine_diff_density_rms 0.062
_refine_ls_extinction_method none
_refine_ls_goodness_of_fit_ref 1.026
_refine_ls_hydrogen_treatment mixed
_refine_ls_matrix_type full
_refine_ls_number_parameters 362
_refine_ls_number_reflns 7811
_refine_ls_number_restraints 8
_refine_ls_restrained_S_all 1.052
_refine_ls_R_factor_all 0.0297
_refine_ls_R_factor_gt 0.0251
_refine_ls_shift/su_max 0.001
_refine_ls_shift/su_mean 0.000
_refine_ls_structure_factor_coef Fsqd
_refine_ls_weighting_details 'w=1/[\s^2^(Fo^2^)+(0.0196P)^2^+3.6353P] where P=(Fo^2^+2Fc^2^)/3'
_refine_ls_weighting_scheme calc
_refine_ls_wR_factor_gt 0.0564
_refine_ls_wR_factor_ref 0.0584
_reflns_Friedel_coverage 0.000
_reflns_number_gt 7040
_reflns_number_total 7811
_reflns_threshold_expression 'I > 2\s(I)'
_cod_data_source_file d0dt01431a2.cif
_cod_data_source_block nw53_0m
_cod_depositor_comments 'Adding full bibliography for 7704358--7704361.cif.'
_cod_original_sg_symbol_H-M 'P 21/c'
_cod_original_formula_sum 'C33 H56 O2.50 P2 Ru'
_cod_database_code 7704360
_shelx_space_group_comment
;
The symmetry employed for this shelxl refinement is uniquely defined
by the following loop, which should always be used as a source of
symmetry information in preference to the above space-group names.
They are only intended as comments.
;
_shelxl_version_number 2014-3

loop_
_space_group_symop_operation_xyz
'x, y, z'
'-x, y+1/2, -z+1/2'
'-x, -y, -z'
'x, -y-1/2, z-1/2'

loop_
_atom_site_label
_atom_site_type_symbol
_atom_site_fract_x
_atom_site_fract_y
_atom_site_fract_z
_atom_site_U_iso_or_equiv
_atom_site_adp_type
_atom_site_occupancy
_atom_site_site_symmetry_order
_atom_site_calc_flag
_atom_site_refinement_flags_posn
_atom_site_refinement_flags_adp
_atom_site_refinement_flags_occupancy
_atom_site_disorder_assembly
_atom_site_disorder_group
Ru1 Ru 0.27746(2) 0.65735(2) 0.13014(2) 0.00952(4) Uani 1 1 d . . . . .
O1 O 0.37300(15) 0.66684(14) 0.02998(5) 0.0371(4) Uani 1 1 d . . . . .
P1 P 0.08861(4) 0.76407(3) 0.10768(2) 0.01064(8) Uani 1 1 d . . . . .
C1 C 0.21613(17) 0.71532(16) 0.39557(6) 0.0215(4) Uani 1 1 d . . . . .
H1 H 0.2636 0.7223 0.4278 0.026 Uiso 1 1 calc R U . . .
C2 C 0.11643(18) 0.79003(16) 0.38029(7) 0.0226(4) Uani 1 1 d . . . . .
H2 H 0.0941 0.8478 0.4021 0.027 Uiso 1 1 calc R U . . .
P2 P 0.40716(4) 0.50175(3) 0.16200(2) 0.01081(8) Uani 1 1 d . . . . .
O2 O 0.44969(13) 0.85392(11) 0.17654(5) 0.0271(3) Uani 1 1 d . . . . .
C3 C 0.04892(17) 0.78014(15) 0.33271(6) 0.0189(3) Uani 1 1 d . . . . .
H3 H -0.0185 0.8326 0.3221 0.023 Uiso 1 1 calc R U . . .
C4 C 0.07840(15) 0.69457(14) 0.30037(6) 0.0140(3) Uani 1 1 d . . . . .
C5 C 0.00719(15) 0.68772(15) 0.24835(6) 0.0147(3) Uani 1 1 d . . . . .
H5A H -0.0653 0.7426 0.2451 0.018 Uiso 1 1 calc R U . . .
H5AB H -0.0290 0.6095 0.2427 0.018 Uiso 1 1 calc R U . . .
C6 C 0.09170(14) 0.71458(14) 0.20753(6) 0.0119(3) Uani 1 1 d . . . . .
H6 H 0.1479 0.7818 0.2184 0.014 Uiso 1 1 calc R U . . .
C7 C 0.17638(14) 0.61461(13) 0.19418(5) 0.0104(3) Uani 1 1 d . . . . .
H7 H 0.1157 0.5510 0.1824 0.013 Uiso 1 1 calc R U . . .
C8 C 0.27021(14) 0.56321(14) 0.23731(6) 0.0118(3) Uani 1 1 d . . . . .
H8 H 0.3368 0.6223 0.2487 0.014 Uiso 1 1 calc R U . . .
C9 C 0.20997(15) 0.52193(14) 0.28272(6) 0.0150(3) Uani 1 1 d . . . . .
H9A H 0.1308 0.4784 0.2708 0.018 Uiso 1 1 calc R U . . .
H9AB H 0.2704 0.4685 0.3023 0.018 Uiso 1 1 calc R U . . .
C12 C 0.00051(14) 0.74809(14) 0.16056(6) 0.0132(3) Uani 1 1 d . . . . .
H12A H -0.0427 0.8214 0.1663 0.016 Uiso 1 1 calc R U . . .
H12B H -0.0661 0.6882 0.1530 0.016 Uiso 1 1 calc R U . . .
C11 C 0.24668(16) 0.62990(16) 0.36364(6) 0.0181(3) Uani 1 1 d . . . . .
H11 H 0.3159 0.5792 0.3742 0.022 Uiso 1 1 calc R U . . .
C10 C 0.17742(15) 0.61732(14) 0.31625(6) 0.0138(3) Uani 1 1 d . . . . .
C14 C 0.10907(16) 0.92499(14) 0.10065(6) 0.0166(3) Uani 1 1 d . . . . .
C13 C 0.33691(15) 0.45926(14) 0.21708(6) 0.0135(3) Uani 1 1 d . . . . .
H13A H 0.2739 0.3968 0.2083 0.016 Uiso 1 1 calc R U . . .
H13B H 0.4050 0.4301 0.2429 0.016 Uiso 1 1 calc R U . . .
C15 C 0.21481(17) 0.94860(15) 0.06874(7) 0.0215(4) Uani 1 1 d . . . . .
H15A H 0.1912 0.9137 0.0360 0.032 Uiso 1 1 calc R U . . .
H15B H 0.2957 0.9154 0.0848 0.032 Uiso 1 1 calc R U . . .
H15C H 0.2250 1.0318 0.0651 0.032 Uiso 1 1 calc R U . . .
C16 C -0.01203(18) 0.98975(16) 0.07839(7) 0.0237(4) Uani 1 1 d . . . . .
H16A H -0.0345 0.9687 0.0434 0.036 Uiso 1 1 calc R U . . .
H16B H 0.0036 1.0727 0.0811 0.036 Uiso 1 1 calc R U . . .
H16C H -0.0827 0.9693 0.0964 0.036 Uiso 1 1 calc R U . . .
C17 C 0.15045(18) 0.97625(15) 0.15276(7) 0.0208(3) Uani 1 1 d . . . . .
H17A H 0.1756 1.0568 0.1497 0.031 Uiso 1 1 calc R U . . .
H17B H 0.2233 0.9326 0.1698 0.031 Uiso 1 1 calc R U . . .
H17C H 0.0788 0.9720 0.1719 0.031 Uiso 1 1 calc R U . . .
C30 C 0.34032(16) 0.66672(16) 0.06824(7) 0.0202(3) Uani 1 1 d . . . . .
C29 C 0.58666(16) 0.60794(16) 0.23339(6) 0.0188(3) Uani 1 1 d . . . . .
H29A H 0.6750 0.6332 0.2442 0.028 Uiso 1 1 calc R U . . .
H29B H 0.5567 0.5628 0.2598 0.028 Uiso 1 1 calc R U . . .
H29C H 0.5314 0.6753 0.2260 0.028 Uiso 1 1 calc R U . . .
C28 C 0.64188(16) 0.60252(17) 0.14750(7) 0.0221(4) Uani 1 1 d . . . . .
H28A H 0.6422 0.5557 0.1176 0.033 Uiso 1 1 calc R U . . .
H28B H 0.7300 0.6235 0.1610 0.033 Uiso 1 1 calc R U . . .
H28C H 0.5916 0.6725 0.1391 0.033 Uiso 1 1 calc R U . . .
C27 C 0.66563(16) 0.42761(17) 0.20182(7) 0.0217(4) Uani 1 1 d . . . . .
H27A H 0.6731 0.3807 0.1725 0.033 Uiso 1 1 calc R U . . .
H27B H 0.6262 0.3819 0.2258 0.033 Uiso 1 1 calc R U . . .
H27C H 0.7510 0.4528 0.2170 0.033 Uiso 1 1 calc R U . . .
C26 C 0.58185(15) 0.53328(15) 0.18642(6) 0.0160(3) Uani 1 1 d . . . . .
C25 C 0.26226(18) 0.34712(16) 0.09667(7) 0.0244(4) Uani 1 1 d . . . . .
H25A H 0.2399 0.4076 0.0719 0.037 Uiso 1 1 calc R U . . .
H25B H 0.2027 0.3496 0.1211 0.037 Uiso 1 1 calc R U . . .
H25C H 0.2565 0.2719 0.0803 0.037 Uiso 1 1 calc R U . . .
C24 C 0.48603(19) 0.37955(17) 0.08246(7) 0.0245(4) Uani 1 1 d . . . . .
H24A H 0.4721 0.3145 0.0595 0.037 Uiso 1 1 calc R U . . .
H24B H 0.5760 0.3813 0.0977 0.037 Uiso 1 1 calc R U . . .
H24C H 0.4648 0.4514 0.0643 0.037 Uiso 1 1 calc R U . . .
C23 C 0.43628(17) 0.25700(15) 0.15389(7) 0.0212(4) Uani 1 1 d . . . . .
H23A H 0.4308 0.1900 0.1319 0.032 Uiso 1 1 calc R U . . .
H23B H 0.3771 0.2472 0.1781 0.032 Uiso 1 1 calc R U . . .
H23C H 0.5240 0.2644 0.1712 0.032 Uiso 1 1 calc R U . . .
C22 C 0.40000(16) 0.36633(14) 0.12296(6) 0.0162(3) Uani 1 1 d . . . . .
C21 C 0.02002(19) 0.73011(18) 0.00485(7) 0.0260(4) Uani 1 1 d . . . . .
H21A H -0.0367 0.6930 -0.0222 0.039 Uiso 1 1 calc R U . . .
H21B H 0.1067 0.6985 0.0066 0.039 Uiso 1 1 calc R U . . .
H21C H 0.0222 0.8131 -0.0012 0.039 Uiso 1 1 calc R U . . .
C20 C -0.16638(17) 0.75849(18) 0.05168(7) 0.0250(4) Uani 1 1 d . . . . .
H20A H -0.1660 0.8391 0.0413 0.037 Uiso 1 1 calc R U . . .
H20B H -0.1933 0.7536 0.0845 0.037 Uiso 1 1 calc R U . . .
H20C H -0.2262 0.7148 0.0278 0.037 Uiso 1 1 calc R U . . .
C19 C -0.04486(17) 0.57690(15) 0.05984(7) 0.0221(4) Uani 1 1 d . . . . .
H19A H -0.1105 0.5480 0.0336 0.033 Uiso 1 1 calc R U . . .
H19B H -0.0704 0.5604 0.0923 0.033 Uiso 1 1 calc R U . . .
H19C H 0.0370 0.5391 0.0574 0.033 Uiso 1 1 calc R U . . .
O3 O 0.4994(3) 1.0471(3) 0.05361(14) 0.0489(10) Uani 0.5 1 d D . P A -1
C32 C 0.4413(4) 1.0151(4) -0.02885(16) 0.0250(4) Uani 0.5 1 d D . P A -1
H32A H 0.4527 1.0372 -0.0630 0.030 Uiso 0.5 1 calc R U P A -1
H32B H 0.3497 0.9964 -0.0290 0.030 Uiso 0.5 1 calc R U P A -1
C34 C 0.5160(5) 0.9149(4) -0.01502(15) 0.0245(4) Uani 0.5 1 d D . P A -1
H34A H 0.5871 0.9058 -0.0348 0.029 Uiso 0.5 1 calc R U P A -1
H34B H 0.4631 0.8443 -0.0175 0.029 Uiso 0.5 1 calc R U P A -1
C35 C 0.5689(4) 0.9506(4) 0.04397(14) 0.0260(4) Uani 0.5 1 d D . P A -1
H35A H 0.5542 0.8870 0.0666 0.031 Uiso 0.5 1 calc R U P A -1
H35B H 0.6617 0.9682 0.0483 0.031 Uiso 0.5 1 calc R U P A -1
C36 C 0.4731(4) 1.1072(4) 0.00212(16) 0.0244(4) Uani 0.5 1 d D . P A -1
H36A H 0.4015 1.1627 0.0006 0.029 Uiso 0.5 1 calc R U P A -1
H36B H 0.5504 1.1472 -0.0059 0.029 Uiso 0.5 1 calc R U P A -1
C18 C -0.03019(15) 0.70789(15) 0.05389(6) 0.0155(3) Uani 1 1 d . . . . .
C100 C 0.38238(15) 0.77976(15) 0.16158(6) 0.0162(3) Uani 1 1 d . . . . .
H100 H 0.192(2) 0.557(2) 0.1057(9) 0.036(6) Uiso 1 1 d . . . . .

loop_
_atom_site_aniso_label
_atom_site_aniso_U_11
_atom_site_aniso_U_22
_atom_site_aniso_U_33
_atom_site_aniso_U_23
_atom_site_aniso_U_13
_atom_site_aniso_U_12
Ru1 0.00992(6) 0.01042(6) 0.00861(6) 0.00062(4) 0.00265(4) 0.00124(4)
O1 0.0467(9) 0.0478(10) 0.0213(7) 0.0087(7) 0.0201(6) 0.0146(7)
P1 0.01221(17) 0.01072(19) 0.00915(18) 0.00148(14) 0.00217(14) 0.00214(14)
C1 0.0254(9) 0.0283(10) 0.0112(8) -0.0002(7) 0.0043(6) -0.0131(7)
C2 0.0345(10) 0.0188(9) 0.0173(8) -0.0044(7) 0.0133(7) -0.0090(7)
P2 0.00982(17) 0.01253(19) 0.01015(18) -0.00064(14) 0.00172(13) 0.00215(14)
O2 0.0242(6) 0.0189(7) 0.0358(8) -0.0035(6) -0.0043(6) -0.0044(5)
C3 0.0238(8) 0.0174(8) 0.0176(8) 0.0016(6) 0.0106(7) -0.0003(7)
C4 0.0156(7) 0.0164(8) 0.0113(7) 0.0017(6) 0.0069(6) -0.0028(6)
C5 0.0119(7) 0.0194(8) 0.0135(7) 0.0015(6) 0.0047(6) 0.0024(6)
C6 0.0117(7) 0.0139(8) 0.0102(7) 0.0008(6) 0.0023(5) 0.0015(6)
C7 0.0109(6) 0.0119(7) 0.0089(7) 0.0003(5) 0.0026(5) 0.0009(5)
C8 0.0128(7) 0.0133(7) 0.0098(7) 0.0019(6) 0.0034(5) 0.0016(6)
C9 0.0178(7) 0.0160(8) 0.0120(7) 0.0044(6) 0.0046(6) 0.0026(6)
C12 0.0120(7) 0.0160(8) 0.0122(7) 0.0020(6) 0.0033(5) 0.0036(6)
C11 0.0167(7) 0.0254(9) 0.0130(8) 0.0049(6) 0.0047(6) -0.0041(6)
C10 0.0143(7) 0.0173(8) 0.0109(7) 0.0024(6) 0.0060(6) -0.0022(6)
C14 0.0207(8) 0.0120(8) 0.0176(8) 0.0018(6) 0.0051(6) 0.0026(6)
C13 0.0148(7) 0.0146(8) 0.0114(7) 0.0027(6) 0.0028(6) 0.0035(6)
C15 0.0269(9) 0.0155(8) 0.0239(9) 0.0052(7) 0.0095(7) 0.0000(7)
C16 0.0294(9) 0.0167(9) 0.0250(9) 0.0043(7) 0.0035(7) 0.0100(7)
C17 0.0271(9) 0.0128(8) 0.0229(9) -0.0029(7) 0.0050(7) 0.0009(7)
C30 0.0201(8) 0.0209(9) 0.0207(9) 0.0042(7) 0.0069(7) 0.0061(7)
C29 0.0140(7) 0.0234(9) 0.0181(8) -0.0048(7) -0.0009(6) 0.0004(6)
C28 0.0128(7) 0.0304(10) 0.0239(9) -0.0004(7) 0.0054(6) -0.0024(7)
C27 0.0148(8) 0.0279(10) 0.0215(9) -0.0030(7) -0.0002(6) 0.0084(7)
C26 0.0106(7) 0.0208(8) 0.0163(8) -0.0020(6) 0.0011(6) 0.0018(6)
C25 0.0278(8) 0.0188(8) 0.0238(9) -0.0033(7) -0.0052(7) 0.0013(7)
C24 0.0318(9) 0.0231(9) 0.0190(8) -0.0016(6) 0.0052(7) 0.0046(7)
C23 0.0252(9) 0.0149(8) 0.0231(9) -0.0007(7) 0.0021(7) 0.0064(7)
C22 0.0184(8) 0.0145(8) 0.0152(8) -0.0031(6) 0.0010(6) 0.0043(6)
C21 0.0295(9) 0.0328(10) 0.0146(8) 0.0001(7) -0.0010(6) 0.0030(7)
C20 0.0209(8) 0.0311(9) 0.0212(8) 0.0031(7) -0.0026(6) 0.0028(7)
C19 0.0233(8) 0.0177(9) 0.0226(9) -0.0017(7) -0.0059(7) -0.0018(7)
O3 0.0242(15) 0.065(2) 0.057(2) -0.0366(19) 0.0030(14) 0.0036(15)
C32 0.0209(8) 0.0311(9) 0.0212(8) 0.0031(7) -0.0026(6) 0.0028(7)
C34 0.0318(9) 0.0231(9) 0.0190(8) -0.0016(6) 0.0052(7) 0.0046(7)
C35 0.0295(9) 0.0328(10) 0.0146(8) 0.0001(7) -0.0010(6) 0.0030(7)
C36 0.0278(8) 0.0188(8) 0.0238(9) -0.0033(7) -0.0052(7) 0.0013(7)
C18 0.0164(7) 0.0169(8) 0.0122(7) 0.0006(6) -0.0007(6) 0.0013(6)
C100 0.0151(7) 0.0173(8) 0.0164(8) 0.0018(6) 0.0031(6) 0.0034(6)

loop_
_atom_type_symbol
_atom_type_description
_atom_type_scat_dispersion_real
_atom_type_scat_dispersion_imag
_atom_type_scat_source
C C 0.0033 0.0016 'International Tables Vol C Tables 4.2.6.8 and 6.1.1.4'
H H 0.0000 0.0000 'International Tables Vol C Tables 4.2.6.8 and 6.1.1.4'
O O 0.0106 0.0060 'International Tables Vol C Tables 4.2.6.8 and 6.1.1.4'
P P 0.1023 0.0942 'International Tables Vol C Tables 4.2.6.8 and 6.1.1.4'
Ru Ru -1.2594 0.8363 'International Tables Vol C Tables 4.2.6.8 and 6.1.1.4'

loop_
_geom_angle_atom_site_label_1
_geom_angle_atom_site_label_2
_geom_angle_atom_site_label_3
_geom_angle
_geom_angle_site_symmetry_1
_geom_angle_site_symmetry_3
_geom_angle_publ_flag
C30 Ru1 C100 95.80(8) . . ?
C30 Ru1 C7 167.02(7) . . ?
C100 Ru1 C7 97.17(6) . . ?
C30 Ru1 P1 97.43(5) . . ?
C100 Ru1 P1 97.82(5) . . ?
C7 Ru1 P1 80.72(4) . . ?
C30 Ru1 P2 96.48(5) . . ?
C100 Ru1 P2 97.94(5) . . ?
C7 Ru1 P2 81.83(4) . . ?
P1 Ru1 P2 157.764(15) . . ?
C30 Ru1 H100 85.3(9) . . ?
C100 Ru1 H100 178.8(9) . . ?
C7 Ru1 H100 81.7(9) . . ?
P1 Ru1 H100 82.5(9) . . ?
P2 Ru1 H100 81.4(9) . . ?
C12 P1 C14 104.92(7) . . ?
C12 P1 C18 102.69(7) . . ?
C14 P1 C18 109.44(7) . . ?
C12 P1 Ru1 104.36(5) . . ?
C14 P1 Ru1 116.28(5) . . ?
C18 P1 Ru1 117.26(5) . . ?
C2 C1 C11 119.74(16) . . ?
C2 C1 H1 120.1 . . ?
C11 C1 H1 120.1 . . ?
C1 C2 C3 119.59(17) . . ?
C1 C2 H2 120.2 . . ?
C3 C2 H2 120.2 . . ?
C13 P2 C22 104.35(8) . . ?
C13 P2 C26 104.50(7) . . ?
C22 P2 C26 108.33(7) . . ?
C13 P2 Ru1 103.12(5) . . ?
C22 P2 Ru1 117.18(5) . . ?
C26 P2 Ru1 117.52(6) . . ?
C2 C3 C4 121.20(17) . . ?
C2 C3 H3 119.4 . . ?
C4 C3 H3 119.4 . . ?
C3 C4 C10 119.17(15) . . ?
C3 C4 C5 120.44(15) . . ?
C10 C4 C5 120.36(14) . . ?
C4 C5 C6 113.82(13) . . ?
C4 C5 H5A 108.8 . . ?
C6 C5 H5A 108.8 . . ?
C4 C5 H5AB 108.8 . . ?
C6 C5 H5AB 108.8 . . ?
H5A C5 H5AB 107.7 . . ?
C12 C6 C7 107.96(12) . . ?
C12 C6 C5 107.07(12) . . ?
C7 C6 C5 115.42(13) . . ?
C12 C6 H6 108.7 . . ?
C7 C6 H6 108.7 . . ?
C5 C6 H6 108.7 . . ?
C6 C7 C8 116.20(12) . . ?
C6 C7 Ru1 112.08(10) . . ?
C8 C7 Ru1 110.90(9) . . ?
C6 C7 H7 105.6 . . ?
C8 C7 H7 105.6 . . ?
Ru1 C7 H7 105.6 . . ?
C13 C8 C7 107.85(12) . . ?
C13 C8 C9 107.74(13) . . ?
C7 C8 C9 115.96(12) . . ?
C13 C8 H8 108.4 . . ?
C7 C8 H8 108.4 . . ?
C9 C8 H8 108.4 . . ?
C10 C9 C8 114.38(13) . . ?
C10 C9 H9A 108.7 . . ?
C8 C9 H9A 108.7 . . ?
C10 C9 H9AB 108.7 . . ?
C8 C9 H9AB 108.7 . . ?
H9A C9 H9AB 107.6 . . ?
C6 C12 P1 110.74(10) . . ?
C6 C12 H12A 109.5 . . ?
P1 C12 H12A 109.5 . . ?
C6 C12 H12B 109.5 . . ?
P1 C12 H12B 109.5 . . ?
H12A C12 H12B 108.1 . . ?
C1 C11 C10 121.14(16) . . ?
C1 C11 H11 119.4 . . ?
C10 C11 H11 119.4 . . ?
C11 C10 C4 119.11(16) . . ?
C11 C10 C9 120.23(15) . . ?
C4 C10 C9 120.67(14) . . ?
C16 C14 C15 108.66(14) . . ?
C16 C14 C17 106.46(14) . . ?
C15 C14 C17 108.72(14) . . ?
C16 C14 P1 115.16(12) . . ?
C15 C14 P1 109.66(11) . . ?
C17 C14 P1 107.99(11) . . ?
C8 C13 P2 109.94(11) . . ?
C8 C13 H13A 109.7 . . ?
P2 C13 H13A 109.7 . . ?
C8 C13 H13B 109.7 . . ?
P2 C13 H13B 109.7 . . ?
H13A C13 H13B 108.2 . . ?
C14 C15 H15A 109.5 . . ?
C14 C15 H15B 109.5 . . ?
H15A C15 H15B 109.5 . . ?
C14 C15 H15C 109.5 . . ?
H15A C15 H15C 109.5 . . ?
H15B C15 H15C 109.5 . . ?
C14 C16 H16A 109.5 . . ?
C14 C16 H16B 109.5 . . ?
H16A C16 H16B 109.5 . . ?
C14 C16 H16C 109.5 . . ?
H16A C16 H16C 109.5 . . ?
H16B C16 H16C 109.5 . . ?
C14 C17 H17A 109.5 . . ?
C14 C17 H17B 109.5 . . ?
H17A C17 H17B 109.5 . . ?
C14 C17 H17C 109.5 . . ?
H17A C17 H17C 109.5 . . ?
H17B C17 H17C 109.5 . . ?
O1 C30 Ru1 175.70(18) . . ?
C26 C29 H29A 109.5 . . ?
C26 C29 H29B 109.5 . . ?
H29A C29 H29B 109.5 . . ?
C26 C29 H29C 109.5 . . ?
H29A C29 H29C 109.5 . . ?
H29B C29 H29C 109.5 . . ?
C26 C28 H28A 109.5 . . ?
C26 C28 H28B 109.5 . . ?
H28A C28 H28B 109.5 . . ?
C26 C28 H28C 109.5 . . ?
H28A C28 H28C 109.5 . . ?
H28B C28 H28C 109.5 . . ?
C26 C27 H27A 109.5 . . ?
C26 C27 H27B 109.5 . . ?
H27A C27 H27B 109.5 . . ?
C26 C27 H27C 109.5 . . ?
H27A C27 H27C 109.5 . . ?
H27B C27 H27C 109.5 . . ?
C27 C26 C28 109.22(14) . . ?
C27 C26 C29 105.95(14) . . ?
C28 C26 C29 108.12(15) . . ?
C27 C26 P2 115.53(12) . . ?
C28 C26 P2 109.48(11) . . ?
C29 C26 P2 108.25(11) . . ?
C22 C25 H25A 109.5 . . ?
C22 C25 H25B 109.5 . . ?
H25A C25 H25B 109.5 . . ?
C22 C25 H25C 109.5 . . ?
H25A C25 H25C 109.5 . . ?
H25B C25 H25C 109.5 . . ?
C22 C24 H24A 109.5 . . ?
C22 C24 H24B 109.5 . . ?
H24A C24 H24B 109.5 . . ?
C22 C24 H24C 109.5 . . ?
H24A C24 H24C 109.5 . . ?
H24B C24 H24C 109.5 . . ?
C22 C23 H23A 109.5 . . ?
C22 C23 H23B 109.5 . . ?
H23A C23 H23B 109.5 . . ?
C22 C23 H23C 109.5 . . ?
H23A C23 H23C 109.5 . . ?
H23B C23 H23C 109.5 . . ?
C24 C22 C25 107.17(14) . . ?
C24 C22 C23 110.50(14) . . ?
C25 C22 C23 106.11(14) . . ?
C24 C22 P2 109.95(12) . . ?
C25 C22 P2 109.88(11) . . ?
C23 C22 P2 113.01(11) . . ?
C18 C21 H21A 109.5 . . ?
C18 C21 H21B 109.5 . . ?
H21A C21 H21B 109.5 . . ?
C18 C21 H21C 109.5 . . ?
H21A C21 H21C 109.5 . . ?
H21B C21 H21C 109.5 . . ?
C18 C20 H20A 109.5 . . ?
C18 C20 H20B 109.5 . . ?
H20A C20 H20B 109.5 . . ?
C18 C20 H20C 109.5 . . ?
H20A C20 H20C 109.5 . . ?
H20B C20 H20C 109.5 . . ?
C18 C19 H19A 109.5 . . ?
C18 C19 H19B 109.5 . . ?
H19A C19 H19B 109.5 . . ?
C18 C19 H19C 109.5 . . ?
H19A C19 H19C 109.5 . . ?
H19B C19 H19C 109.5 . . ?
C35 O3 C36 102.8(3) . . ?
C36 C32 C34 113.4(4) . . ?
C36 C32 H32A 108.9 . . ?
C34 C32 H32A 108.9 . . ?
C36 C32 H32B 108.9 . . ?
C34 C32 H32B 108.9 . . ?
H32A C32 H32B 107.7 . . ?
C32 C34 C35 98.4(4) . . ?
C32 C34 H34A 112.1 . . ?
C35 C34 H34A 112.1 . . ?
C32 C34 H34B 112.1 . . ?
C35 C34 H34B 112.1 . . ?
H34A C34 H34B 109.7 . . ?
O3 C35 C34 105.7(3) . . ?
O3 C35 H35A 110.6 . . ?
C34 C35 H35A 110.6 . . ?
O3 C35 H35B 110.6 . . ?
C34 C35 H35B 110.6 . . ?
H35A C35 H35B 108.7 . . ?
C32 C36 O3 101.5(3) . . ?
C32 C36 H36A 111.5 . . ?
O3 C36 H36A 111.5 . . ?
C32 C36 H36B 111.5 . . ?
O3 C36 H36B 111.5 . . ?
H36A C36 H36B 109.3 . . ?
C21 C18 C19 108.15(15) . . ?
C21 C18 C20 109.81(14) . . ?
C19 C18 C20 105.87(14) . . ?
C21 C18 P1 110.10(12) . . ?
C19 C18 P1 108.85(11) . . ?
C20 C18 P1 113.82(12) . . ?
O2 C100 Ru1 173.94(15) . . ?

loop_
_geom_bond_atom_site_label_1
_geom_bond_atom_site_label_2
_geom_bond_distance
_geom_bond_site_symmetry_2
_geom_bond_publ_flag
Ru1 C30 1.9042(17) . ?
Ru1 C100 1.9268(17) . ?
Ru1 C7 2.2305(15) . ?
Ru1 P1 2.3515(4) . ?
Ru1 P2 2.3573(4) . ?
Ru1 H100 1.57(2) . ?
O1 C30 1.145(2) . ?
P1 C12 1.8346(16) . ?
P1 C14 1.8969(17) . ?
P1 C18 1.9020(16) . ?
C1 C2 1.381(3) . ?
C1 C11 1.390(3) . ?
C1 H1 0.9500 . ?
C2 C3 1.392(3) . ?
C2 H2 0.9500 . ?
P2 C13 1.8367(16) . ?
P2 C22 1.8966(17) . ?
P2 C26 1.9019(16) . ?
O2 C100 1.153(2) . ?
C3 C4 1.395(2) . ?
C3 H3 0.9500 . ?
C4 C10 1.398(2) . ?
C4 C5 1.508(2) . ?
C5 C6 1.555(2) . ?
C5 H5A 0.9900 . ?
C5 H5AB 0.9900 . ?
C6 C12 1.537(2) . ?
C6 C7 1.542(2) . ?
C6 H6 1.0000 . ?
C7 C8 1.544(2) . ?
C7 H7 1.0000 . ?
C8 C13 1.541(2) . ?
C8 C9 1.548(2) . ?
C8 H8 1.0000 . ?
C9 C10 1.509(2) . ?
C9 H9A 0.9900 . ?
C9 H9AB 0.9900 . ?
C12 H12A 0.9900 . ?
C12 H12B 0.9900 . ?
C11 C10 1.397(2) . ?
C11 H11 0.9500 . ?
C14 C16 1.531(2) . ?
C14 C15 1.536(2) . ?
C14 C17 1.545(2) . ?
C13 H13A 0.9900 . ?
C13 H13B 0.9900 . ?
C15 H15A 0.9800 . ?
C15 H15B 0.9800 . ?
C15 H15C 0.9800 . ?
C16 H16A 0.9800 . ?
C16 H16B 0.9800 . ?
C16 H16C 0.9800 . ?
C17 H17A 0.9800 . ?
C17 H17B 0.9800 . ?
C17 H17C 0.9800 . ?
C29 C26 1.542(2) . ?
C29 H29A 0.9800 . ?
C29 H29B 0.9800 . ?
C29 H29C 0.9800 . ?
C28 C26 1.540(2) . ?
C28 H28A 0.9800 . ?
C28 H28B 0.9800 . ?
C28 H28C 0.9800 . ?
C27 C26 1.536(2) . ?
C27 H27A 0.9800 . ?
C27 H27B 0.9800 . ?
C27 H27C 0.9800 . ?
C25 C22 1.540(2) . ?
C25 H25A 0.9800 . ?
C25 H25B 0.9800 . ?
C25 H25C 0.9800 . ?
C24 C22 1.536(2) . ?
C24 H24A 0.9800 . ?
C24 H24B 0.9800 . ?
C24 H24C 0.9800 . ?
C23 C22 1.543(2) . ?
C23 H23A 0.9800 . ?
C23 H23B 0.9800 . ?
C23 H23C 0.9800 . ?
C21 C18 1.530(2) . ?
C21 H21A 0.9800 . ?
C21 H21B 0.9800 . ?
C21 H21C 0.9800 . ?
C20 C18 1.545(2) . ?
C20 H20A 0.9800 . ?
C20 H20B 0.9800 . ?
C20 H20C 0.9800 . ?
C19 C18 1.542(2) . ?
C19 H19A 0.9800 . ?
C19 H19B 0.9800 . ?
C19 H19C 0.9800 . ?
O3 C35 1.386(5) . ?
O3 C36 1.557(5) . ?
C32 C36 1.375(6) . ?
C32 C34 1.426(6) . ?
C32 H32A 0.9900 . ?
C32 H32B 0.9900 . ?
C34 C35 1.677(6) . ?
C34 H34A 0.9900 . ?
C34 H34B 0.9900 . ?
C35 H35A 0.9900 . ?
C35 H35B 0.9900 . ?
C36 H36A 0.9900 . ?
C36 H36B 0.9900 . ?

loop_
_geom_hbond_atom_site_label_D
_geom_hbond_atom_site_label_H
_geom_hbond_atom_site_label_A
_geom_hbond_distance_DH
_geom_hbond_distance_HA
_geom_hbond_distance_DA
_geom_hbond_angle_DHA
_geom_hbond_site_symmetry_A
C13 H13B O2 0.99 2.64 3.618(2) 168.4 2_645
C17 H17B O2 0.98 2.54 3.437(2) 152.3 .
C29 H29C O2 0.98 2.56 3.468(2) 154.4 .
C13 H13B O2 0.99 2.64 3.618(2) 168.4 2_645
C17 H17B O2 0.98 2.54 3.437(2) 152.3 .
C29 H29C O2 0.98 2.56 3.468(2) 154.4 .

loop_
_geom_torsion_atom_site_label_1
_geom_torsion_atom_site_label_2
_geom_torsion_atom_site_label_3
_geom_torsion_atom_site_label_4
_geom_torsion
_geom_torsion_site_symmetry_1
_geom_torsion_site_symmetry_2
_geom_torsion_site_symmetry_3
_geom_torsion_site_symmetry_4
_geom_torsion_publ_flag
C11 C1 C2 C3 -1.1(3) . . . . ?
C1 C2 C3 C4 1.3(3) . . . . ?
C2 C3 C4 C10 0.2(2) . . . . ?
C2 C3 C4 C5 -177.89(15) . . . . ?
C3 C4 C5 C6 113.00(17) . . . . ?
C10 C4 C5 C6 -65.0(2) . . . . ?
C4 C5 C6 C12 -159.41(14) . . . . ?
C4 C5 C6 C7 80.40(17) . . . . ?
C12 C6 C7 C8 -176.65(13) . . . . ?
C5 C6 C7 C8 -56.93(18) . . . . ?
C12 C6 C7 Ru1 54.40(14) . . . . ?
C5 C6 C7 Ru1 174.11(10) . . . . ?
C6 C7 C8 C13 175.46(13) . . . . ?
Ru1 C7 C8 C13 -55.02(14) . . . . ?
C6 C7 C8 C9 54.60(19) . . . . ?
Ru1 C7 C8 C9 -175.88(11) . . . . ?
C13 C8 C9 C10 161.82(13) . . . . ?
C7 C8 C9 C10 -77.26(17) . . . . ?
C7 C6 C12 P1 -48.01(15) . . . . ?
C5 C6 C12 P1 -172.86(11) . . . . ?
C14 P1 C12 C6 -101.28(12) . . . . ?
C18 P1 C12 C6 144.32(11) . . . . ?
Ru1 P1 C12 C6 21.48(12) . . . . ?
C2 C1 C11 C10 -0.6(3) . . . . ?
C1 C11 C10 C4 2.0(2) . . . . ?
C1 C11 C10 C9 -178.32(15) . . . . ?
C3 C4 C10 C11 -1.8(2) . . . . ?
C5 C4 C10 C11 176.27(14) . . . . ?
C3 C4 C10 C9 178.55(15) . . . . ?
C5 C4 C10 C9 -3.4(2) . . . . ?
C8 C9 C10 C11 -110.83(16) . . . . ?
C8 C9 C10 C4 68.81(19) . . . . ?
C12 P1 C14 C16 -74.33(14) . . . . ?
C18 P1 C14 C16 35.25(14) . . . . ?
Ru1 P1 C14 C16 170.97(11) . . . . ?
C12 P1 C14 C15 162.78(12) . . . . ?
C18 P1 C14 C15 -87.65(13) . . . . ?
Ru1 P1 C14 C15 48.08(13) . . . . ?
C12 P1 C14 C17 44.46(13) . . . . ?
C18 P1 C14 C17 154.04(11) . . . . ?
Ru1 P1 C14 C17 -70.24(12) . . . . ?
C7 C8 C13 P2 52.70(14) . . . . ?
C9 C8 C13 P2 178.58(10) . . . . ?
C22 P2 C13 C8 -149.56(11) . . . . ?
C26 P2 C13 C8 96.77(11) . . . . ?
Ru1 P2 C13 C8 -26.62(11) . . . . ?
C13 P2 C22 C24 -165.43(11) . . . . ?
C26 P2 C22 C24 -54.52(13) . . . . ?
Ru1 P2 C22 C24 81.32(12) . . . . ?
C13 P2 C22 C25 76.85(13) . . . . ?
C26 P2 C22 C25 -172.23(12) . . . . ?
Ru1 P2 C22 C25 -36.40(14) . . . . ?
C13 P2 C22 C23 -41.45(14) . . . . ?
C26 P2 C22 C23 69.47(14) . . . . ?
Ru1 P2 C22 C23 -154.70(10) . . . . ?
C36 C32 C34 C35 19.1(5) . . . . ?
C36 O3 C35 C34 -30.9(4) . . . . ?
C32 C34 C35 O3 10.1(5) . . . . ?
C34 C32 C36 O3 -38.5(5) . . . . ?
C35 O3 C36 C32 42.7(4) . . . . ?
